data_4116241
loop_
_publ_author_name
'Hiroyuki Sakaba'
'Masanori Tsukamoto'
'Takeshi Hirata'
'Chizuko Kabuto'
'Hiroshi Horino'

_publ_section_title
;
 Synthesis, Structure, and Silylene Exchange Reaction of Base-Stabilized
 Hydrido(silylene)tungsten Complexes and Rearrangement of
 Hydrosilyl(pyridine)tungsten Complexes to the Base-Stabilized
 Hydrido(silylene) Complexes via 1,2-Hydrogen Migration
;
_journal_name_full 'Journal of the American Chemical Society'
_journal_page_first 11511
_journal_page_last 11512
_journal_paper_doi 10.1021/ja993279w
_journal_volume 122
_journal_year 2000
_chemical_formula_sum 'C29 H31 N O2 Si W'
_chemical_formula_weight 637.50
_space_group_IT_number 61
_symmetry_cell_setting orthorhombic
_symmetry_Int_Tables_number 61
_symmetry_space_group_name_Hall '-P 2ac 2ab'
_symmetry_space_group_name_H-M 'P b c a'
_audit_creation_date 'Thu May 25 15:26:27 2000'
_audit_creation_method 'from TEXRAY.INF file'
_cell_angle_alpha 90
_cell_angle_beta 90
_cell_angle_gamma 90
_cell_formula_units_Z 16
_cell_length_a 34.226(9)
_cell_length_b 20.44(1)
_cell_length_c 15.638(7)
_cell_measurement_reflns_used 25
_cell_measurement_temperature 286.2
_cell_measurement_theta_max 20.2
_cell_measurement_theta_min 17.7
_cell_volume 10940(8)
_computing_cell_refinement 'MSC/AFC Diffractometer Control'
_computing_data_collection 'MSC/AFC Diffractometer Control'
_computing_data_reduction teXsan
_computing_publication_material teXsan
_computing_structure_refinement teXsan
_diffrn_ambient_temperature 286.2
_diffrn_measurement_device_type 'Rigaku AFC5R'
_diffrn_measurement_method \w
_diffrn_orient_matrix_UB_11 -0.01793
_diffrn_orient_matrix_UB_12 0.03437
_diffrn_orient_matrix_UB_13 0.02303
_diffrn_orient_matrix_UB_21 -0.00684
_diffrn_orient_matrix_UB_22 0.01339
_diffrn_orient_matrix_UB_23 -0.05965
_diffrn_orient_matrix_UB_31 -0.02203
_diffrn_orient_matrix_UB_32 -0.03213
_diffrn_orient_matrix_UB_33 -0.00020
_diffrn_radiation_detector 'scintillation counter'
_diffrn_radiation_monochromator graphite
_diffrn_radiation_source 'Rigaku rotating anode'
_diffrn_radiation_type 'Mo K\a'
_diffrn_radiation_wavelength 0.7107
_diffrn_reflns_av_R_equivalents 0.096
_diffrn_reflns_av_sigmaI/netI 0.084
_diffrn_reflns_limit_h_max 0
_diffrn_reflns_limit_h_min -42
_diffrn_reflns_limit_k_max 0
_diffrn_reflns_limit_k_min -24
_diffrn_reflns_limit_l_max 19
_diffrn_reflns_limit_l_min 0
_diffrn_reflns_number 11364
_diffrn_reflns_reduction_process 'Lp corrections applied'
_diffrn_reflns_theta_max 26.00
_diffrn_reflns_theta_min 2.58
_diffrn_standards_decay_% -7.56
_diffrn_standards_interval_count 150
_diffrn_standards_number 3
_exptl_absorpt_coefficient_mu 4.296
_exptl_absorpt_correction_T_max 1.000
_exptl_absorpt_correction_T_min 0.771
_exptl_absorpt_correction_type refdelf
_exptl_absorpt_process_details '(Walker & Stuart, 1983)'
_exptl_crystal_colour yellow
_exptl_crystal_density_diffrn 1.548
_exptl_crystal_description prismatic
_exptl_crystal_F_000 5056.00
_exptl_crystal_size_max 0.400
_exptl_crystal_size_mid 0.200
_exptl_crystal_size_min 0.200
_refine_diff_density_max 1.90
_refine_diff_density_min -1.36
_refine_ls_extinction_method none
_refine_ls_goodness_of_fit_ref 2.492
_refine_ls_matrix_type full
_refine_ls_number_constraints 0
_refine_ls_number_parameters 621
_refine_ls_number_reflns 5624
_refine_ls_number_restraints 0
_refine_ls_R_factor_all 0.0511
_refine_ls_R_factor_gt 0.0511
_refine_ls_shift/su_max 1.0510
_refine_ls_shift/su_mean 0.0150
_refine_ls_structure_factor_coef F
_refine_ls_weighting_scheme unit
_refine_ls_wR_factor_gt 0.0541
_refine_ls_wR_factor_ref 0.0541
_reflns_number_gt 5624
_reflns_number_total 11250
_reflns_threshold_expression >2.0sigma(I)
_cod_data_source_file ja993279w_2.cif
_cod_data_source_block complex_5
_cod_original_cell_volume 10941(6)
_cod_original_sg_symbol_H-M 'P b c a '
_cod_original_formula_sum 'C29 H31 N O2 Si W '
_cod_database_code 4116241

loop_
_symmetry_equiv_pos_as_xyz
x,y,z
1/2+x,1/2-y,-z
-x,1/2+y,1/2-z
1/2-x,-y,1/2+z
-x,-y,-z
1/2-x,1/2+y,z
x,1/2-y,1/2+z
1/2+x,y,1/2-z

loop_
_atom_site_label
_atom_site_type_symbol
_atom_site_fract_x
_atom_site_fract_y
_atom_site_fract_z
_atom_site_U_iso_or_equiv
_atom_site_adp_type
_atom_site_occupancy
_atom_site_calc_flag
W(1) W 0.23337(2) 0.03751(3) 0.48987(3) 0.0500(1) Uani 1.00 d
W(1') W 0.01835(2) 0.09420(3) 0.27467(4) 0.0505(1) Uani 1.00 d
Si(1) Si 0.2594(1) 0.1472(2) 0.5464(3) 0.066(1) Uani 1.00 d
Si(1') Si 0.0038(1) -0.0038(2) 0.1754(2) 0.054(1) Uani 1.00 d
O(1) O 0.1889(4) 0.0775(6) 0.6546(7) 0.098(5) Uani 1.00 d
O(1') O -0.0023(3) -0.0214(5) 0.3958(7) 0.080(4) Uani 1.00 d
O(2) O 0.2155(4) 0.1386(6) 0.3467(8) 0.104(5) Uani 1.00 d
O(2') O 0.0914(3) 0.0643(6) 0.1619(8) 0.087(4) Uani 1.00 d
N(1) N 0.1764(4) 0.0002(6) 0.4486(9) 0.066(4) Uani 1.00 d
N(1') N 0.0614(3) 0.1160(6) 0.3768(8) 0.055(4) Uani 1.00 d
C(1) C 0.2044(5) 0.0646(7) 0.590(1) 0.066(5) Uani 1.00 d
C(1') C 0.0057(4) 0.0204(7) 0.3480(9) 0.059(5) Uani 1.00 d
C(2) C 0.2221(4) 0.1030(8) 0.4026(9) 0.062(5) Uani 1.00 d
C(2') C 0.0643(5) 0.0724(7) 0.209(1) 0.060(5) Uani 1.00 d
C(3) C 0.2580(5) -0.0617(10) 0.437(1) 0.089(7) Uani 1.00 d
C(3') C 0.0084(6) 0.2074(8) 0.284(2) 0.106(8) Uani 1.00 d
C(4) C 0.2864(6) -0.016(1) 0.425(1) 0.088(7) Uani 1.00 d
C(4') C 0.0077(7) 0.191(1) 0.198(2) 0.119(9) Uani 1.00 d
C(5) C 0.2981(5) 0.0072(9) 0.499(1) 0.069(5) Uani 1.00 d
C(5') C -0.0267(8) 0.1493(10) 0.188(2) 0.109(9) Uani 1.00 d
C(6) C 0.2794(5) -0.0241(8) 0.564(1) 0.070(5) Uani 1.00 d
C(6') C -0.0411(5) 0.141(1) 0.266(2) 0.083(7) Uani 1.00 d
C(7) C 0.2526(6) -0.0677(8) 0.530(1) 0.086(6) Uani 1.00 d
C(7') C -0.0235(8) 0.176(1) 0.320(1) 0.107(8) Uani 1.00 d
C(8) C 0.2392(8) -0.107(1) 0.371(2) 0.18(1) Uani 1.00 d
C(8') C 0.0335(10) 0.256(1) 0.333(3) 0.25(2) Uani 1.00 d
C(9) C 0.3031(8) 0.001(1) 0.335(1) 0.16(1) Uani 1.00 d
C(9') C 0.036(1) 0.220(2) 0.134(3) 0.36(3) Uani 1.00 d
C(10) C 0.3366(5) 0.044(1) 0.510(2) 0.130(9) Uani 1.00 d
C(10') C -0.041(1) 0.132(2) 0.101(2) 0.29(2) Uani 1.00 d
C(11) C 0.2865(7) -0.021(1) 0.659(1) 0.134(9) Uani 1.00 d
C(11') C -0.0826(6) 0.110(1) 0.271(3) 0.21(1) Uani 1.00 d
C(12) C 0.2256(7) -0.1165(10) 0.572(2) 0.15(1) Uani 1.00 d
C(12') C -0.037(1) 0.187(2) 0.414(2) 0.20(2) Uani 1.00 d
C(13) C 0.2994(4) 0.1942(8) 0.485(2) 0.087(7) Uani 1.00 d
C(13') C 0.0370(4) -0.0773(7) 0.188(1) 0.061(5) Uani 1.00 d
C(14) C 0.3037(8) 0.196(1) 0.397(2) 0.14(1) Uani 1.00 d
C(14') C 0.0326(5) -0.1232(8) 0.253(1) 0.079(6) Uani 1.00 d
C(15) C 0.3318(9) 0.236(2) 0.360(2) 0.18(1) Uani 1.00 d
C(15') C 0.0578(7) -0.1761(9) 0.260(1) 0.090(7) Uani 1.00 d
C(16) C 0.357(1) 0.272(2) 0.411(4) 0.19(2) Uani 1.00 d
C(16') C 0.0877(7) -0.184(1) 0.202(2) 0.109(9) Uani 1.00 d
C(17) C 0.3539(8) 0.267(1) 0.495(3) 0.17(2) Uani 1.00 d
C(17') C 0.0921(6) -0.141(1) 0.135(2) 0.111(9) Uani 1.00 d
C(18) C 0.3250(6) 0.2310(10) 0.532(2) 0.119(9) Uani 1.00 d
C(18') C 0.0678(5) -0.0878(9) 0.130(1) 0.083(6) Uani 1.00 d
C(19) C 0.2221(5) 0.2128(8) 0.569(1) 0.071(5) Uani 1.00 d
C(19') C -0.0458(5) -0.0441(7) 0.1717(9) 0.059(5) Uani 1.00 d
C(20) C 0.2075(5) 0.2533(8) 0.504(1) 0.076(6) Uani 1.00 d
C(20') C -0.0698(5) -0.0583(8) 0.2406(9) 0.068(5) Uani 1.00 d
C(21) C 0.1799(6) 0.3017(9) 0.524(2) 0.098(8) Uani 1.00 d
C(21') C -0.1039(4) -0.0952(9) 0.236(1) 0.079(6) Uani 1.00 d
C(22) C 0.1669(6) 0.310(1) 0.606(2) 0.108(9) Uani 1.00 d
C(22') C -0.1153(5) -0.117(1) 0.159(1) 0.093(7) Uani 1.00 d
C(23) C 0.1812(8) 0.274(1) 0.668(2) 0.12(1) Uani 1.00 d
C(23') C -0.0946(5) -0.103(1) 0.087(1) 0.101(8) Uani 1.00 d
C(24) C 0.2079(7) 0.2251(10) 0.653(1) 0.103(8) Uani 1.00 d
C(24') C -0.0598(5) -0.0667(9) 0.094(1) 0.081(6) Uani 1.00 d
C(25) C 0.1662(6) -0.0055(9) 0.363(1) 0.088(7) Uani 1.00 d
C(25') C 0.0970(4) 0.1414(7) 0.363(1) 0.063(5) Uani 1.00 d
C(26) C 0.1309(7) -0.028(1) 0.336(2) 0.106(9) Uani 1.00 d
C(26') C 0.1232(5) 0.1618(9) 0.424(1) 0.089(7) Uani 1.00 d
C(27) C 0.1024(8) -0.044(1) 0.388(3) 0.15(1) Uani 1.00 d
C(27') C 0.1123(6) 0.1545(9) 0.508(2) 0.091(7) Uani 1.00 d
C(28) C 0.1103(6) -0.039(1) 0.471(2) 0.13(1) Uani 1.00 d
C(28') C 0.0767(6) 0.1298(9) 0.529(1) 0.085(6) Uani 1.00 d
C(29) C 0.1472(5) -0.0188(8) 0.498(1) 0.086(6) Uani 1.00 d
C(29') C 0.0525(5) 0.1110(7) 0.4611(10) 0.067(5) Uani 1.00 d
H(1) H 0.273(3) 0.141(5) 0.630(7) 0.04(2) Uiso 1.00 calc
H(1') H 0.006(2) 0.012(4) 0.091(5) 0.02(2) Uiso 1.00 calc
H(2) H 0.2203 -0.1330 0.3976 0.2117 Uiso 1.00 calc
H(2') H 0.0448 0.2342 0.3795 0.3023 Uiso 1.00 calc
H(3) H 0.2277 -0.0805 0.3277 0.2117 Uiso 1.00 calc
H(3') H 0.0535 0.2710 0.2950 0.3023 Uiso 1.00 calc
H(4) H 0.2591 -0.1332 0.3464 0.2117 Uiso 1.00 calc
H(4') H 0.0177 0.2908 0.3502 0.3023 Uiso 1.00 calc
H(5) H 0.3138 -0.0374 0.3098 0.1947 Uiso 1.00 calc
H(5') H 0.0616 0.2093 0.1525 0.4577 Uiso 1.00 calc
H(6) H 0.2822 0.0165 0.2996 0.1947 Uiso 1.00 calc
H(6') H 0.0306 0.2034 0.0804 0.4577 Uiso 1.00 calc
H(7) H 0.3223 0.0335 0.3402 0.1947 Uiso 1.00 calc
H(7') H 0.0327 0.2664 0.1355 0.4577 Uiso 1.00 calc
H(8) H 0.3577 0.0168 0.4950 0.1558 Uiso 1.00 calc
H(8') H -0.0487 0.1709 0.0732 0.3572 Uiso 1.00 calc
H(9) H 0.3364 0.0822 0.4762 0.1558 Uiso 1.00 calc
H(9') H -0.0218 0.1098 0.0717 0.3572 Uiso 1.00 calc
H(10) H 0.3392 0.0564 0.5693 0.1558 Uiso 1.00 calc
H(10') H -0.0638 0.1047 0.1085 0.3572 Uiso 1.00 calc
H(11) H 0.2953 -0.0615 0.6788 0.1607 Uiso 1.00 calc
H(11') H -0.0907 0.1051 0.3272 0.2475 Uiso 1.00 calc
H(12) H 0.3055 0.0121 0.6702 0.1607 Uiso 1.00 calc
H(12') H -0.1006 0.1367 0.2397 0.2475 Uiso 1.00 calc
H(13) H 0.2627 -0.0092 0.6869 0.1607 Uiso 1.00 calc
H(13') H -0.0819 0.0677 0.2431 0.2475 Uiso 1.00 calc
H(14) H 0.2274 -0.1104 0.6323 0.1790 Uiso 1.00 calc
H(14') H -0.0176 0.2164 0.4397 0.2485 Uiso 1.00 calc
H(15) H 0.2000 -0.1094 0.5532 0.1790 Uiso 1.00 calc
H(15') H -0.0610 0.2068 0.4138 0.2485 Uiso 1.00 calc
H(16) H 0.2342 -0.1592 0.5578 0.1790 Uiso 1.00 calc
H(16') H -0.0362 0.1472 0.4424 0.2485 Uiso 1.00 calc
H(17) H 0.2873 0.1693 0.3616 0.1703 Uiso 1.00 calc
H(17') H 0.0118 -0.1185 0.2925 0.0938 Uiso 1.00 calc
H(18) H 0.3340 0.2388 0.2998 0.2046 Uiso 1.00 calc
H(18') H 0.0542 -0.2071 0.3043 0.1075 Uiso 1.00 calc
H(19) H 0.3764 0.2990 0.3864 0.2289 Uiso 1.00 calc
H(19') H 0.1056 -0.2189 0.2097 0.1312 Uiso 1.00 calc
H(20) H 0.3719 0.2896 0.5306 0.2062 Uiso 1.00 calc
H(20') H 0.1118 -0.1484 0.0939 0.1313 Uiso 1.00 calc
H(21) H 0.3227 0.2313 0.5931 0.1426 Uiso 1.00 calc
H(21') H 0.0719 -0.0569 0.0849 0.0983 Uiso 1.00 calc
H(22) H 0.2163 0.2480 0.4472 0.0910 Uiso 1.00 calc
H(22') H -0.0623 -0.0419 0.2951 0.0813 Uiso 1.00 calc
H(23) H 0.1700 0.3288 0.4796 0.1178 Uiso 1.00 calc
H(23') H -0.1188 -0.1046 0.2858 0.0943 Uiso 1.00 calc
H(24) H 0.1476 0.3424 0.6173 0.1296 Uiso 1.00 calc
H(24') H -0.1384 -0.1424 0.1546 0.1113 Uiso 1.00 calc
H(25) H 0.1726 0.2813 0.7256 0.1489 Uiso 1.00 calc
H(25') H -0.1038 -0.1170 0.0331 0.1194 Uiso 1.00 calc
H(26) H 0.2174 0.1995 0.6990 0.1216 Uiso 1.00 calc
H(26') H -0.0453 -0.0575 0.0431 0.0970 Uiso 1.00 calc
H(27) H 0.1851 0.0067 0.3211 0.1050 Uiso 1.00 calc
H(27') H 0.1049 0.1455 0.3048 0.0760 Uiso 1.00 calc
H(28) H 0.1267 -0.0322 0.2762 0.1271 Uiso 1.00 calc
H(28') H 0.1476 0.1804 0.4083 0.1068 Uiso 1.00 calc
H(29) H 0.0779 -0.0585 0.3667 0.1788 Uiso 1.00 calc
H(29') H 0.1301 0.1667 0.5519 0.1103 Uiso 1.00 calc
H(30) H 0.0907 -0.0490 0.5117 0.1559 Uiso 1.00 calc
H(30') H 0.0686 0.1255 0.5867 0.1013 Uiso 1.00 calc
H(31) H 0.1519 -0.0189 0.5585 0.1025 Uiso 1.00 calc
H(31') H 0.0277 0.0932 0.4752 0.0801 Uiso 1.00 calc

loop_
_atom_site_aniso_label
_atom_site_aniso_U_11
_atom_site_aniso_U_22
_atom_site_aniso_U_33
_atom_site_aniso_U_12
_atom_site_aniso_U_13
_atom_site_aniso_U_23
W(1) 0.0492(3) 0.0518(3) 0.0491(3) 0.0047(3) -0.0004(3) -0.0023(3)
W(1') 0.0519(3) 0.0510(3) 0.0485(3) -0.0026(3) 0.0010(3) 0.0020(3)
Si(1) 0.053(3) 0.058(3) 0.086(3) 0.004(2) -0.010(2) -0.009(2)
Si(1') 0.057(2) 0.057(2) 0.047(2) -0.005(2) 0.005(2) -0.001(2)
O(1) 0.13(1) 0.096(9) 0.065(7) 0.033(8) 0.038(8) 0.002(7)
O(1') 0.103(9) 0.078(8) 0.061(7) -0.035(7) -0.004(6) 0.015(6)
O(2) 0.16(1) 0.091(9) 0.065(8) 0.016(9) 0.006(8) 0.032(7)
O(2') 0.077(8) 0.088(8) 0.097(9) -0.021(7) 0.035(7) -0.023(7)
N(1) 0.060(8) 0.046(7) 0.09(1) 0.013(6) 0.018(8) 0.003(7)
N(1') 0.044(7) 0.061(8) 0.060(8) -0.004(6) -0.012(6) 0.003(6)
C(1) 0.07(1) 0.051(9) 0.07(1) 0.020(8) 0.015(9) 0.014(8)
C(1') 0.063(10) 0.059(10) 0.053(9) -0.009(8) 0.012(7) 0.001(7)
C(2) 0.068(10) 0.08(1) 0.038(7) -0.018(9) 0.011(7) -0.004(8)
C(2') 0.063(10) 0.046(8) 0.07(1) 0.000(7) -0.008(8) 0.002(7)
C(3) 0.07(1) 0.10(1) 0.10(1) 0.07(1) -0.03(1) -0.06(1)
C(3') 0.08(1) 0.043(9) 0.19(3) -0.015(9) -0.05(2) 0.03(1)
C(4) 0.08(1) 0.11(2) 0.08(1) 0.04(1) 0.00(1) 0.01(1)
C(4') 0.10(2) 0.13(2) 0.12(2) 0.06(2) 0.04(2) 0.10(2)
C(5) 0.056(9) 0.09(1) 0.06(1) 0.010(8) -0.004(8) -0.018(10)
C(5') 0.14(2) 0.07(1) 0.11(2) 0.05(1) -0.07(2) -0.04(1)
C(6) 0.09(1) 0.053(10) 0.06(1) 0.013(9) -0.011(9) -0.019(8)
C(6') 0.07(1) 0.11(2) 0.08(1) 0.00(1) 0.00(1) -0.01(1)
C(7) 0.10(1) 0.053(10) 0.11(2) 0.043(10) 0.02(1) 0.02(1)
C(7') 0.16(2) 0.10(2) 0.06(1) 0.08(2) 0.00(1) -0.01(1)
C(8) 0.18(3) 0.14(2) 0.21(3) 0.10(2) -0.12(2) -0.10(2)
C(8') 0.23(3) 0.05(1) 0.46(6) 0.03(2) -0.21(4) -0.01(2)
C(9) 0.16(2) 0.26(3) 0.08(1) 0.12(2) 0.06(1) 0.04(2)
C(9') 0.26(4) 0.34(5) 0.49(7) 0.20(4) 0.23(5) 0.37(5)
C(10) 0.052(10) 0.09(1) 0.25(3) 0.02(1) -0.02(2) 0.02(2)
C(10') 0.50(7) 0.20(3) 0.15(3) 0.25(4) -0.19(4) -0.08(2)
C(11) 0.19(2) 0.13(2) 0.08(1) 0.11(2) -0.05(1) -0.02(1)
C(11') 0.06(1) 0.11(2) 0.45(6) 0.03(1) -0.02(2) 0.06(3)
C(12) 0.12(2) 0.06(1) 0.27(3) 0.03(1) 0.05(2) 0.06(2)
C(12') 0.28(4) 0.21(3) 0.12(2) 0.16(3) 0.03(2) -0.01(2)
C(13) 0.041(9) 0.06(1) 0.16(2) -0.007(8) 0.00(1) 0.00(1)
C(13') 0.051(8) 0.062(10) 0.071(10) -0.012(7) 0.000(8) -0.013(8)
C(14) 0.14(2) 0.14(2) 0.15(2) -0.03(2) 0.06(2) 0.00(2)
C(14') 0.09(1) 0.055(9) 0.09(1) -0.012(9) 0.01(1) -0.010(9)
C(15) 0.14(3) 0.16(3) 0.23(4) -0.05(2) 0.10(3) 0.00(3)
C(15') 0.10(2) 0.052(10) 0.11(2) -0.01(1) -0.01(1) 0.00(1)
C(16) 0.09(2) 0.10(2) 0.39(7) -0.02(2) 0.07(3) 0.09(3)
C(16') 0.10(2) 0.07(1) 0.16(2) 0.00(1) -0.02(2) -0.02(1)
C(17) 0.07(2) 0.08(2) 0.36(6) -0.02(1) -0.03(3) 0.07(3)
C(17') 0.07(1) 0.09(2) 0.17(2) 0.02(1) 0.03(1) -0.03(2)
C(18) 0.07(1) 0.07(1) 0.22(3) -0.01(1) -0.02(2) 0.02(2)
C(18') 0.06(1) 0.06(1) 0.12(2) 0.009(9) 0.02(1) 0.00(1)
C(19) 0.07(1) 0.056(9) 0.08(1) -0.005(8) -0.008(9) -0.015(9)
C(19') 0.08(1) 0.050(9) 0.045(8) 0.004(8) -0.004(7) 0.005(7)
C(20) 0.07(1) 0.07(1) 0.09(1) -0.007(9) -0.007(10) -0.01(1)
C(20') 0.08(1) 0.09(1) 0.038(8) 0.007(9) -0.005(8) -0.004(7)
C(21) 0.07(1) 0.07(1) 0.15(2) 0.01(1) -0.03(1) 0.00(1)
C(21') 0.044(9) 0.09(1) 0.10(1) -0.012(10) -0.004(9) 0.00(1)
C(22) 0.08(1) 0.08(2) 0.16(2) 0.01(1) 0.00(2) -0.03(2)
C(22') 0.06(1) 0.11(2) 0.11(2) -0.02(1) -0.02(1) 0.00(1)
C(23) 0.16(2) 0.11(2) 0.10(2) 0.02(2) -0.01(2) -0.04(2)
C(23') 0.06(1) 0.15(2) 0.09(1) -0.03(1) -0.01(1) -0.02(1)
C(24) 0.14(2) 0.07(1) 0.09(1) 0.02(1) 0.00(1) -0.02(1)
C(24') 0.07(1) 0.11(1) 0.06(1) -0.02(1) 0.000(9) -0.008(10)
C(25) 0.09(1) 0.08(1) 0.10(1) 0.00(1) -0.03(1) -0.02(1)
C(25') 0.057(10) 0.059(10) 0.07(1) -0.007(8) 0.008(8) -0.016(8)
C(26) 0.10(2) 0.08(1) 0.14(2) 0.02(1) -0.07(2) -0.03(1)
C(26') 0.07(1) 0.09(1) 0.11(2) -0.01(1) -0.01(1) -0.03(1)
C(27) 0.10(2) 0.08(2) 0.28(5) 0.00(2) -0.08(3) -0.03(2)
C(27') 0.08(1) 0.08(1) 0.12(2) 0.00(1) -0.03(1) -0.02(1)
C(28) 0.05(1) 0.09(1) 0.26(3) -0.01(1) 0.00(2) 0.01(2)
C(28') 0.11(2) 0.08(1) 0.07(1) 0.00(1) -0.02(1) -0.003(9)
C(29) 0.07(1) 0.07(1) 0.12(2) 0.000(9) 0.00(1) 0.00(1)
C(29') 0.09(1) 0.052(9) 0.059(10) -0.008(8) -0.008(9) 0.012(7)

loop_
_atom_type_symbol
_atom_type_description
_atom_type_scat_dispersion_real
_atom_type_scat_dispersion_imag
_atom_type_scat_source
W W -0.849 6.872
;International Tables for Crystallography
(1992, Vol. C, Tables 4.2.6.8 and 6.1.1.1)
;
Si Si 0.082 0.070
;International Tables for Crystallography
(1992, Vol. C, Tables 4.2.6.8 and 6.1.1.1)
;
C C 0.003 0.002
;International Tables for Crystallography
(1992, Vol. C, Tables 4.2.6.8 and 6.1.1.1)
;
H H 0.000 0.000
;International Tables for Crystallography
(1992, Vol. C, Table 6.1.1.2)
;
N N 0.006 0.003
;International Tables for Crystallography
(1992, Vol. C, Tables 4.2.6.8 and 6.1.1.1)
;
O O 0.011 0.006
;International Tables for Crystallography
(1992, Vol. C, Tables 4.2.6.8 and 6.1.1.1)
;

loop_
_geom_angle_atom_site_label_1
_geom_angle_atom_site_label_2
_geom_angle_atom_site_label_3
_geom_angle
_geom_angle_site_symmetry_1
_geom_angle_site_symmetry_2
_geom_angle_site_symmetry_3
_geom_angle_publ_flag
Si(1) W(1) N(1) 135.5(3) 1_555 1_555 1_555 yes
Si(1) W(1) C(1) 69.5(5) 1_555 1_555 1_555 yes
Si(1) W(1) C(2) 73.2(4) 1_555 1_555 1_555 yes
Si(1) W(1) C(3) 138.6(5) 1_555 1_555 1_555 yes
Si(1) W(1) C(4) 106.9(6) 1_555 1_555 1_555 yes
Si(1) W(1) C(5) 83.1(4) 1_555 1_555 1_555 yes
Si(1) W(1) C(6) 93.8(4) 1_555 1_555 1_555 yes
Si(1) W(1) C(7) 128.0(6) 1_555 1_555 1_555 yes
N(1) W(1) C(1) 83.2(6) 1_555 1_555 1_555 yes
N(1) W(1) C(2) 81.7(5) 1_555 1_555 1_555 yes
N(1) W(1) C(3) 85.2(6) 1_555 1_555 1_555 yes
N(1) W(1) C(4) 113.4(7) 1_555 1_555 1_555 yes
N(1) W(1) C(5) 141.3(5) 1_555 1_555 1_555 yes
N(1) W(1) C(6) 124.1(6) 1_555 1_555 1_555 yes
N(1) W(1) C(7) 90.5(6) 1_555 1_555 1_555 yes
C(1) W(1) C(2) 105.5(6) 1_555 1_555 1_555 yes
C(1) W(1) C(3) 135.7(8) 1_555 1_555 1_555 yes
C(1) W(1) C(4) 151.6(7) 1_555 1_555 1_555 yes
C(1) W(1) C(5) 121.3(6) 1_555 1_555 1_555 yes
C(1) W(1) C(6) 95.6(6) 1_555 1_555 1_555 yes
C(1) W(1) C(7) 101.2(6) 1_555 1_555 1_555 yes
C(2) W(1) C(3) 114.8(7) 1_555 1_555 1_555 yes
C(2) W(1) C(4) 99.9(6) 1_555 1_555 1_555 yes
C(2) W(1) C(5) 114.8(6) 1_555 1_555 1_555 yes
C(2) W(1) C(6) 148.8(6) 1_555 1_555 1_555 yes
C(2) W(1) C(7) 151.0(7) 1_555 1_555 1_555 yes
C(3) W(1) C(4) 33.5(6) 1_555 1_555 1_555 yes
C(3) W(1) C(5) 56.2(6) 1_555 1_555 1_555 yes
C(3) W(1) C(6) 57.6(5) 1_555 1_555 1_555 yes
C(3) W(1) C(7) 36.4(6) 1_555 1_555 1_555 yes
C(4) W(1) C(5) 32.9(6) 1_555 1_555 1_555 yes
C(4) W(1) C(6) 56.0(6) 1_555 1_555 1_555 yes
C(4) W(1) C(7) 57.7(7) 1_555 1_555 1_555 yes
C(5) W(1) C(6) 34.3(6) 1_555 1_555 1_555 yes
C(5) W(1) C(7) 57.7(7) 1_555 1_555 1_555 yes
C(6) W(1) C(7) 34.7(6) 1_555 1_555 1_555 yes
Si(1') W(1') N(1') 135.8(3) 1_555 1_555 1_555 yes
Si(1') W(1') C(1') 73.1(4) 1_555 1_555 1_555 yes
Si(1') W(1') C(2') 70.1(4) 1_555 1_555 1_555 yes
Si(1') W(1') C(3') 140.8(7) 1_555 1_555 1_555 yes
Si(1') W(1') C(4') 108.6(9) 1_555 1_555 1_555 yes
Si(1') W(1') C(5') 84.2(4) 1_555 1_555 1_555 yes
Si(1') W(1') C(6') 96.8(6) 1_555 1_555 1_555 yes
Si(1') W(1') C(7') 128.7(8) 1_555 1_555 1_555 yes
N(1') W(1') C(1') 83.1(5) 1_555 1_555 1_555 yes
N(1') W(1') C(2') 83.4(5) 1_555 1_555 1_555 yes
N(1') W(1') C(3') 81.6(6) 1_555 1_555 1_555 yes
N(1') W(1') C(4') 107.6(10) 1_555 1_555 1_555 yes
N(1') W(1') C(5') 139.2(5) 1_555 1_555 1_555 yes
N(1') W(1') C(6') 123.9(7) 1_555 1_555 1_555 yes
N(1') W(1') C(7') 92.6(7) 1_555 1_555 1_555 yes
C(1') W(1') C(2') 108.4(6) 1_555 1_555 1_555 yes
C(1') W(1') C(3') 134.3(10) 1_555 1_555 1_555 yes
C(1') W(1') C(4') 157.3(7) 1_555 1_555 1_555 yes
C(1') W(1') C(5') 124.6(9) 1_555 1_555 1_555 yes
C(1') W(1') C(6') 99.3(7) 1_555 1_555 1_555 yes
C(1') W(1') C(7') 104.0(8) 1_555 1_555 1_555 yes
C(2') W(1') C(3') 112.3(8) 1_555 1_555 1_555 yes
C(2') W(1') C(4') 93.0(7) 1_555 1_555 1_555 yes
C(2') W(1') C(5') 110.0(9) 1_555 1_555 1_555 yes
C(2') W(1') C(6') 143.6(7) 1_555 1_555 1_555 yes
C(2') W(1') C(7') 146.6(8) 1_555 1_555 1_555 yes
C(3') W(1') C(4') 34.3(8) 1_555 1_555 1_555 yes
C(3') W(1') C(5') 57.6(7) 1_555 1_555 1_555 yes
C(3') W(1') C(6') 57.0(7) 1_555 1_555 1_555 yes
C(3') W(1') C(7') 34.7(7) 1_555 1_555 1_555 yes
C(4') W(1') C(5') 36.4(8) 1_555 1_555 1_555 yes
C(4') W(1') C(6') 58.1(7) 1_555 1_555 1_555 yes
C(4') W(1') C(7') 56.6(7) 1_555 1_555 1_555 yes
C(5') W(1') C(6') 33.6(7) 1_555 1_555 1_555 yes
C(5') W(1') C(7') 54.7(7) 1_555 1_555 1_555 yes
C(6') W(1') C(7') 32.0(7) 1_555 1_555 1_555 yes
W(1) Si(1) C(13) 120.6(7) 1_555 1_555 1_555 yes
W(1) Si(1) C(19) 116.8(5) 1_555 1_555 1_555 yes
W(1) Si(1) H(1) 110(4) 1_555 1_555 1_555 no
C(13) Si(1) C(19) 102.7(7) 1_555 1_555 1_555 yes
C(13) Si(1) H(1) 106(4) 1_555 1_555 1_555 no
C(19) Si(1) H(1) 96(4) 1_555 1_555 1_555 no
W(1') Si(1') C(13') 115.8(5) 1_555 1_555 1_555 yes
W(1') Si(1') C(19') 122.1(5) 1_555 1_555 1_555 yes
W(1') Si(1') H(1') 112(3) 1_555 1_555 1_555 no
C(13') Si(1') C(19') 101.3(6) 1_555 1_555 1_555 yes
C(13') Si(1') H(1') 104(3) 1_555 1_555 1_555 no
C(19') Si(1') H(1') 97(3) 1_555 1_555 1_555 no
W(1) N(1) C(25) 122(1) 1_555 1_555 1_555 yes
W(1) N(1) C(29) 127(1) 1_555 1_555 1_555 yes
C(25) N(1) C(29) 110(1) 1_555 1_555 1_555 yes
W(1') N(1') C(25') 124(1) 1_555 1_555 1_555 yes
W(1') N(1') C(29') 122.5(10) 1_555 1_555 1_555 yes
C(25') N(1') C(29') 112(1) 1_555 1_555 1_555 yes
W(1) C(1) O(1) 174(1) 1_555 1_555 1_555 yes
W(1') C(1') O(1') 176(1) 1_555 1_555 1_555 yes
W(1) C(2) O(2) 175(1) 1_555 1_555 1_555 yes
W(1') C(2') O(2') 172(1) 1_555 1_555 1_555 yes
W(1) C(3) C(4) 73(1) 1_555 1_555 1_555 yes
W(1) C(3) C(7) 71.4(8) 1_555 1_555 1_555 yes
W(1) C(3) C(8) 127(1) 1_555 1_555 1_555 yes
C(4) C(3) C(7) 106(1) 1_555 1_555 1_555 yes
C(4) C(3) C(8) 128(2) 1_555 1_555 1_555 yes
C(7) C(3) C(8) 124(2) 1_555 1_555 1_555 yes
W(1') C(3') C(4') 72(1) 1_555 1_555 1_555 yes
W(1') C(3') C(7') 71.4(10) 1_555 1_555 1_555 yes
W(1') C(3') C(8') 126(1) 1_555 1_555 1_555 yes
C(4') C(3') C(7') 105(1) 1_555 1_555 1_555 yes
C(4') C(3') C(8') 131(3) 1_555 1_555 1_555 yes
C(7') C(3') C(8') 122(3) 1_555 1_555 1_555 yes
W(1) C(4) C(3) 72.9(10) 1_555 1_555 1_555 yes
W(1) C(4) C(5) 71(1) 1_555 1_555 1_555 yes
W(1) C(4) C(9) 124(1) 1_555 1_555 1_555 yes
C(3) C(4) C(5) 110(1) 1_555 1_555 1_555 yes
C(3) C(4) C(9) 123(2) 1_555 1_555 1_555 yes
C(5) C(4) C(9) 126(2) 1_555 1_555 1_555 yes
W(1') C(4') C(3') 72.7(9) 1_555 1_555 1_555 yes
W(1') C(4') C(5') 71(1) 1_555 1_555 1_555 yes
W(1') C(4') C(9') 124(1) 1_555 1_555 1_555 yes
C(3') C(4') C(5') 104(1) 1_555 1_555 1_555 yes
C(3') C(4') C(9') 123(3) 1_555 1_555 1_555 yes
C(5') C(4') C(9') 131(3) 1_555 1_555 1_555 yes
W(1) C(5) C(4) 75(1) 1_555 1_555 1_555 yes
W(1) C(5) C(6) 73.9(10) 1_555 1_555 1_555 yes
W(1) C(5) C(10) 134(1) 1_555 1_555 1_555 yes
C(4) C(5) C(6) 110(1) 1_555 1_555 1_555 yes
C(4) C(5) C(10) 123(1) 1_555 1_555 1_555 yes
C(6) C(5) C(10) 123(1) 1_555 1_555 1_555 yes
W(1') C(5') C(4') 72.0(10) 1_555 1_555 1_555 yes
W(1') C(5') C(6') 69(1) 1_555 1_555 1_555 yes
W(1') C(5') C(10') 129(1) 1_555 1_555 1_555 yes
C(4') C(5') C(6') 106(1) 1_555 1_555 1_555 yes
C(4') C(5') C(10') 120(3) 1_555 1_555 1_555 yes
C(6') C(5') C(10') 132(3) 1_555 1_555 1_555 yes
W(1) C(6) C(5) 71.9(10) 1_555 1_555 1_555 yes
W(1) C(6) C(7) 72.8(9) 1_555 1_555 1_555 yes
W(1) C(6) C(11) 125(1) 1_555 1_555 1_555 yes
C(5) C(6) C(7) 108(1) 1_555 1_555 1_555 yes
C(5) C(6) C(11) 129(1) 1_555 1_555 1_555 yes
C(7) C(6) C(11) 121(1) 1_555 1_555 1_555 yes
W(1') C(6') C(5') 76(1) 1_555 1_555 1_555 yes
W(1') C(6') C(7') 76(1) 1_555 1_555 1_555 yes
W(1') C(6') C(11') 130(1) 1_555 1_555 1_555 yes
C(5') C(6') C(7') 111(2) 1_555 1_555 1_555 yes
C(5') C(6') C(11') 115(2) 1_555 1_555 1_555 yes
C(7') C(6') C(11') 129(2) 1_555 1_555 1_555 yes
W(1) C(7) C(3) 72.2(9) 1_555 1_555 1_555 yes
W(1) C(7) C(6) 72.5(9) 1_555 1_555 1_555 yes
W(1) C(7) C(12) 123(1) 1_555 1_555 1_555 yes
C(3) C(7) C(6) 104(1) 1_555 1_555 1_555 yes
C(3) C(7) C(12) 124(2) 1_555 1_555 1_555 yes
C(6) C(7) C(12) 130(2) 1_555 1_555 1_555 yes
W(1') C(7') C(3') 73(1) 1_555 1_555 1_555 yes
W(1') C(7') C(6') 71(1) 1_555 1_555 1_555 yes
W(1') C(7') C(12') 124(1) 1_555 1_555 1_555 yes
C(3') C(7') C(6') 111(1) 1_555 1_555 1_555 yes
C(3') C(7') C(12') 123(3) 1_555 1_555 1_555 yes
C(6') C(7') C(12') 124(3) 1_555 1_555 1_555 yes
C(3) C(8) H(2) 109(2) 1_555 1_555 1_555 no
C(3) C(8) H(3) 108(2) 1_555 1_555 1_555 no
C(3) C(8) H(4) 108(2) 1_555 1_555 1_555 no
H(2) C(8) H(3) 110(2) 1_555 1_555 1_555 no
H(2) C(8) H(4) 110(2) 1_555 1_555 1_555 no
H(3) C(8) H(4) 109(3) 1_555 1_555 1_555 no
C(3') C(8') H(2') 109(2) 1_555 1_555 1_555 no
C(3') C(8') H(3') 107(3) 1_555 1_555 1_555 no
C(3') C(8') H(4') 108(2) 1_555 1_555 1_555 no
H(2') C(8') H(3') 109(2) 1_555 1_555 1_555 no
H(2') C(8') H(4') 111(4) 1_555 1_555 1_555 no
H(3') C(8') H(4') 109(2) 1_555 1_555 1_555 no
C(4) C(9) H(5) 108(2) 1_555 1_555 1_555 no
C(4) C(9) H(6) 108(1) 1_555 1_555 1_555 no
C(4) C(9) H(7) 109(2) 1_555 1_555 1_555 no
H(5) C(9) H(6) 108(2) 1_555 1_555 1_555 no
H(5) C(9) H(7) 110(2) 1_555 1_555 1_555 no
H(6) C(9) H(7) 110(2) 1_555 1_555 1_555 no
C(4') C(9') H(5') 107(2) 1_555 1_555 1_555 no
C(4') C(9') H(6') 110(4) 1_555 1_555 1_555 no
C(4') C(9') H(7') 106(3) 1_555 1_555 1_555 no
H(5') C(9') H(6') 112(3) 1_555 1_555 1_555 no
H(5') C(9') H(7') 107(5) 1_555 1_555 1_555 no
H(6') C(9') H(7') 111(3) 1_555 1_555 1_555 no
C(5) C(10) H(8) 109(1) 1_555 1_555 1_555 no
C(5) C(10) H(9) 109(1) 1_555 1_555 1_555 no
C(5) C(10) H(10) 108(2) 1_555 1_555 1_555 no
H(8) C(10) H(9) 110(2) 1_555 1_555 1_555 no
H(8) C(10) H(10) 108(2) 1_555 1_555 1_555 no
H(9) C(10) H(10) 109(2) 1_555 1_555 1_555 no
C(5') C(10') H(8') 107(2) 1_555 1_555 1_555 no
C(5') C(10') H(9') 108(2) 1_555 1_555 1_555 no
C(5') C(10') H(10') 107(3) 1_555 1_555 1_555 no
H(8') C(10') H(9') 111(4) 1_555 1_555 1_555 no
H(8') C(10') H(10') 109(3) 1_555 1_555 1_555 no
H(9') C(10') H(10') 110(3) 1_555 1_555 1_555 no
C(6) C(11) H(11) 109(1) 1_555 1_555 1_555 no
C(6) C(11) H(12) 108(2) 1_555 1_555 1_555 no
C(6) C(11) H(13) 108(1) 1_555 1_555 1_555 no
H(11) C(11) H(12) 110(2) 1_555 1_555 1_555 no
H(11) C(11) H(13) 110(2) 1_555 1_555 1_555 no
H(12) C(11) H(13) 109(1) 1_555 1_555 1_555 no
C(6') C(11') H(11') 111(2) 1_555 1_555 1_555 no
C(6') C(11') H(12') 108(2) 1_555 1_555 1_555 no
C(6') C(11') H(13') 108(2) 1_555 1_555 1_555 no
H(11') C(11') H(12') 110(2) 1_555 1_555 1_555 no
H(11') C(11') H(13') 110(2) 1_555 1_555 1_555 no
H(12') C(11') H(13') 107(3) 1_555 1_555 1_555 no
C(7) C(12) H(14) 107(2) 1_555 1_555 1_555 no
C(7) C(12) H(15) 109(1) 1_555 1_555 1_555 no
C(7) C(12) H(16) 108(2) 1_555 1_555 1_555 no
H(14) C(12) H(15) 110(2) 1_555 1_555 1_555 no
H(14) C(12) H(16) 109(2) 1_555 1_555 1_555 no
H(15) C(12) H(16) 111(2) 1_555 1_555 1_555 no
C(7') C(12') H(14') 106(3) 1_555 1_555 1_555 no
C(7') C(12') H(15') 108(2) 1_555 1_555 1_555 no
C(7') C(12') H(16') 109(2) 1_555 1_555 1_555 no
H(14') C(12') H(15') 108(2) 1_555 1_555 1_555 no
H(14') C(12') H(16') 109(2) 1_555 1_555 1_555 no
H(15') C(12') H(16') 113(3) 1_555 1_555 1_555 no
Si(1) C(13) C(14) 125(1) 1_555 1_555 1_555 yes
Si(1) C(13) C(18) 117(1) 1_555 1_555 1_555 yes
C(14) C(13) C(18) 117(2) 1_555 1_555 1_555 yes
Si(1') C(13') C(14') 123(1) 1_555 1_555 1_555 yes
Si(1') C(13') C(18') 119(1) 1_555 1_555 1_555 yes
C(14') C(13') C(18') 116(1) 1_555 1_555 1_555 yes
C(13) C(14) C(15) 119(2) 1_555 1_555 1_555 yes
C(13) C(14) H(17) 120(2) 1_555 1_555 1_555 no
C(15) C(14) H(17) 120(3) 1_555 1_555 1_555 no
C(13') C(14') C(15') 121(1) 1_555 1_555 1_555 yes
C(13') C(14') H(17') 119(1) 1_555 1_555 1_555 no
C(15') C(14') H(17') 119(1) 1_555 1_555 1_555 no
C(14) C(15) C(16) 120(3) 1_555 1_555 1_555 yes
C(14) C(15) H(18) 120(3) 1_555 1_555 1_555 no
C(16) C(15) H(18) 119(3) 1_555 1_555 1_555 no
C(14') C(15') C(16') 119(1) 1_555 1_555 1_555 yes
C(14') C(15') H(18') 119(2) 1_555 1_555 1_555 no
C(16') C(15') H(18') 120(2) 1_555 1_555 1_555 no
C(15) C(16) C(17) 118(3) 1_555 1_555 1_555 yes
C(15) C(16) H(19) 121(5) 1_555 1_555 1_555 no
C(17) C(16) H(19) 119(5) 1_555 1_555 1_555 no
C(15') C(16') C(17') 120(2) 1_555 1_555 1_555 yes
C(15') C(16') H(19') 119(2) 1_555 1_555 1_555 no
C(17') C(16') H(19') 120(2) 1_555 1_555 1_555 no
C(16) C(17) C(18) 121(3) 1_555 1_555 1_555 yes
C(16) C(17) H(20) 120(3) 1_555 1_555 1_555 no
C(18) C(17) H(20) 118(4) 1_555 1_555 1_555 no
C(16') C(17') C(18') 119(2) 1_555 1_555 1_555 yes
C(16') C(17') H(20') 119(2) 1_555 1_555 1_555 no
C(18') C(17') H(20') 120(2) 1_555 1_555 1_555 no
C(13) C(18) C(17) 121(3) 1_555 1_555 1_555 yes
C(13) C(18) H(21) 119(2) 1_555 1_555 1_555 no
C(17) C(18) H(21) 119(2) 1_555 1_555 1_555 no
C(13') C(18') C(17') 121(1) 1_555 1_555 1_555 yes
C(13') C(18') H(21') 119(1) 1_555 1_555 1_555 no
C(17') C(18') H(21') 119(1) 1_555 1_555 1_555 no
Si(1) C(19) C(20) 121(1) 1_555 1_555 1_555 yes
Si(1) C(19) C(24) 122(1) 1_555 1_555 1_555 yes
C(20) C(19) C(24) 116(1) 1_555 1_555 1_555 yes
Si(1') C(19') C(20') 126(1) 1_555 1_555 1_555 yes
Si(1') C(19') C(24') 118(1) 1_555 1_555 1_555 yes
C(20') C(19') C(24') 114(1) 1_555 1_555 1_555 yes
C(19) C(20) C(21) 119(1) 1_555 1_555 1_555 yes
C(19) C(20) H(22) 120(1) 1_555 1_555 1_555 no
C(21) C(20) H(22) 119(2) 1_555 1_555 1_555 no
C(19') C(20') C(21') 124(1) 1_555 1_555 1_555 yes
C(19') C(20') H(22') 117(1) 1_555 1_555 1_555 no
C(21') C(20') H(22') 117(1) 1_555 1_555 1_555 no
C(20) C(21) C(22) 120(2) 1_555 1_555 1_555 yes
C(20) C(21) H(23) 119(2) 1_555 1_555 1_555 no
C(22) C(21) H(23) 119(2) 1_555 1_555 1_555 no
C(20') C(21') C(22') 118(1) 1_555 1_555 1_555 yes
C(20') C(21') H(23') 120(1) 1_555 1_555 1_555 no
C(22') C(21') H(23') 120(1) 1_555 1_555 1_555 no
C(21) C(22) C(23) 120(2) 1_555 1_555 1_555 yes
C(21) C(22) H(24) 119(2) 1_555 1_555 1_555 no
C(23) C(22) H(24) 120(3) 1_555 1_555 1_555 no
C(21') C(22') C(23') 121(1) 1_555 1_555 1_555 yes
C(21') C(22') H(24') 119(2) 1_555 1_555 1_555 no
C(23') C(22') H(24') 119(2) 1_555 1_555 1_555 no
C(22) C(23) C(24) 121(2) 1_555 1_555 1_555 yes
C(22) C(23) H(25) 119(2) 1_555 1_555 1_555 no
C(24) C(23) H(25) 119(2) 1_555 1_555 1_555 no
C(22') C(23') C(24') 119(1) 1_555 1_555 1_555 yes
C(22') C(23') H(25') 119(1) 1_555 1_555 1_555 no
C(24') C(23') H(25') 120(2) 1_555 1_555 1_555 no
C(19) C(24) C(23) 121(2) 1_555 1_555 1_555 yes
C(19) C(24) H(26) 119(1) 1_555 1_555 1_555 no
C(23) C(24) H(26) 119(2) 1_555 1_555 1_555 no
C(19') C(24') C(23') 121(1) 1_555 1_555 1_555 yes
C(19') C(24') H(26') 118(1) 1_555 1_555 1_555 no
C(23') C(24') H(26') 119(1) 1_555 1_555 1_555 no
N(1) C(25) C(26) 123(2) 1_555 1_555 1_555 yes
N(1) C(25) H(27) 118(1) 1_555 1_555 1_555 no
C(26) C(25) H(27) 118(2) 1_555 1_555 1_555 no
N(1') C(25') C(26') 126(1) 1_555 1_555 1_555 yes
N(1') C(25') H(27') 116(1) 1_555 1_555 1_555 no
C(26') C(25') H(27') 116(1) 1_555 1_555 1_555 no
C(25) C(26) C(27) 123(2) 1_555 1_555 1_555 yes
C(25) C(26) H(28) 118(2) 1_555 1_555 1_555 no
C(27) C(26) H(28) 118(2) 1_555 1_555 1_555 no
C(25') C(26') C(27') 117(1) 1_555 1_555 1_555 yes
C(25') C(26') H(28') 120(2) 1_555 1_555 1_555 no
C(27') C(26') H(28') 121(1) 1_555 1_555 1_555 no
C(26) C(27) C(28) 115(2) 1_555 1_555 1_555 yes
C(26) C(27) H(29) 121(4) 1_555 1_555 1_555 no
C(28) C(27) H(29) 122(4) 1_555 1_555 1_555 no
C(26') C(27') C(28') 120(1) 1_555 1_555 1_555 yes
C(26') C(27') H(29') 119(2) 1_555 1_555 1_555 no
C(28') C(27') H(29') 120(2) 1_555 1_555 1_555 no
C(27) C(28) C(29) 120(2) 1_555 1_555 1_555 yes
C(27) C(28) H(30) 119(2) 1_555 1_555 1_555 no
C(29) C(28) H(30) 119(3) 1_555 1_555 1_555 no
C(27') C(28') C(29') 116(1) 1_555 1_555 1_555 yes
C(27') C(28') H(30') 121(2) 1_555 1_555 1_555 no
C(29') C(28') H(30') 121(2) 1_555 1_555 1_555 no
N(1) C(29) C(28) 126(2) 1_555 1_555 1_555 yes
N(1) C(29) H(31) 116(1) 1_555 1_555 1_555 no
C(28) C(29) H(31) 117(2) 1_555 1_555 1_555 no
N(1') C(29') C(28') 125(1) 1_555 1_555 1_555 yes
N(1') C(29') H(31') 117(1) 1_555 1_555 1_555 no
C(28') C(29') H(31') 117(1) 1_555 1_555 1_555 no

loop_
_geom_bond_atom_site_label_1
_geom_bond_atom_site_label_2
_geom_bond_distance
_geom_bond_site_symmetry_1
_geom_bond_site_symmetry_2
_geom_bond_publ_flag
W(1) Si(1) 2.570(4) 1_555 1_555 yes
W(1) N(1) 2.19(1) 1_555 1_555 yes
W(1) C(1) 1.93(2) 1_555 1_555 yes
W(1) C(2) 1.95(2) 1_555 1_555 yes
W(1) C(3) 2.34(1) 1_555 1_555 yes
W(1) C(4) 2.35(2) 1_555 1_555 yes
W(1) C(5) 2.30(2) 1_555 1_555 yes
W(1) C(6) 2.33(2) 1_555 1_555 yes
W(1) C(7) 2.33(2) 1_555 1_555 yes
W(1') Si(1') 2.582(4) 1_555 1_555 yes
W(1') N(1') 2.22(1) 1_555 1_555 yes
W(1') C(1') 1.94(1) 1_555 1_555 yes
W(1') C(2') 1.93(2) 1_555 1_555 yes
W(1') C(3') 2.34(2) 1_555 1_555 yes
W(1') C(4') 2.35(2) 1_555 1_555 yes
W(1') C(5') 2.34(2) 1_555 1_555 yes
W(1') C(6') 2.25(2) 1_555 1_555 yes
W(1') C(7') 2.31(2) 1_555 1_555 yes
Si(1) C(13) 1.93(2) 1_555 1_555 yes
Si(1) C(19) 1.89(2) 1_555 1_555 yes
Si(1') C(13') 1.90(2) 1_555 1_555 yes
Si(1') C(19') 1.89(2) 1_555 1_555 yes
O(1) C(1) 1.17(2) 1_555 1_555 yes
O(1') C(1') 1.17(2) 1_555 1_555 yes
O(2) C(2) 1.16(2) 1_555 1_555 yes
O(2') C(2') 1.20(2) 1_555 1_555 yes
N(1) C(25) 1.39(2) 1_555 1_555 yes
N(1) C(29) 1.32(2) 1_555 1_555 yes
N(1') C(25') 1.34(2) 1_555 1_555 yes
N(1') C(29') 1.36(2) 1_555 1_555 yes
C(3) C(4) 1.36(3) 1_555 1_555 yes
C(3) C(7) 1.46(2) 1_555 1_555 yes
C(3) C(8) 1.53(3) 1_555 1_555 yes
C(3') C(4') 1.38(3) 1_555 1_555 yes
C(3') C(7') 1.39(3) 1_555 1_555 yes
C(3') C(8') 1.52(3) 1_555 1_555 yes
C(4) C(5) 1.32(2) 1_555 1_555 yes
C(4) C(9) 1.56(3) 1_555 1_555 yes
C(4') C(5') 1.46(3) 1_555 1_555 yes
C(4') C(9') 1.51(3) 1_555 1_555 yes
C(5) C(6) 1.36(2) 1_555 1_555 yes
C(5) C(10) 1.53(2) 1_555 1_555 yes
C(5') C(6') 1.33(3) 1_555 1_555 yes
C(5') C(10') 1.49(3) 1_555 1_555 yes
C(6) C(7) 1.39(2) 1_555 1_555 yes
C(6) C(11) 1.51(2) 1_555 1_555 yes
C(6') C(7') 1.26(3) 1_555 1_555 yes
C(6') C(11') 1.56(3) 1_555 1_555 yes
C(7) C(12) 1.51(3) 1_555 1_555 yes
C(7') C(12') 1.55(3) 1_555 1_555 yes
C(13) C(14) 1.38(3) 1_555 1_555 yes
C(13) C(18) 1.37(3) 1_555 1_555 yes
C(13') C(14') 1.38(2) 1_555 1_555 yes
C(13') C(18') 1.41(2) 1_555 1_555 yes
C(14) C(15) 1.39(3) 1_555 1_555 yes
C(14') C(15') 1.39(2) 1_555 1_555 yes
C(15) C(16) 1.38(5) 1_555 1_555 yes
C(15') C(16') 1.37(3) 1_555 1_555 yes
C(16) C(17) 1.32(6) 1_555 1_555 yes
C(16') C(17') 1.37(3) 1_555 1_555 yes
C(17) C(18) 1.37(3) 1_555 1_555 yes
C(17') C(18') 1.37(2) 1_555 1_555 yes
C(19) C(20) 1.40(2) 1_555 1_555 yes
C(19) C(24) 1.41(2) 1_555 1_555 yes
C(19') C(20') 1.39(2) 1_555 1_555 yes
C(19') C(24') 1.39(2) 1_555 1_555 yes
C(20) C(21) 1.40(2) 1_555 1_555 yes
C(20') C(21') 1.39(2) 1_555 1_555 yes
C(21) C(22) 1.36(3) 1_555 1_555 yes
C(21') C(22') 1.33(2) 1_555 1_555 yes
C(22) C(23) 1.33(3) 1_555 1_555 yes
C(22') C(23') 1.36(3) 1_555 1_555 yes
C(23) C(24) 1.37(3) 1_555 1_555 yes
C(23') C(24') 1.40(2) 1_555 1_555 yes
C(25) C(26) 1.36(3) 1_555 1_555 yes
C(25') C(26') 1.38(2) 1_555 1_555 yes
C(26) C(27) 1.31(4) 1_555 1_555 yes
C(26') C(27') 1.38(3) 1_555 1_555 yes
C(27) C(28) 1.33(4) 1_555 1_555 yes
C(27') C(28') 1.36(2) 1_555 1_555 yes
C(28) C(29) 1.40(3) 1_555 1_555 yes
C(28') C(29') 1.40(2) 1_555 1_555 yes
Si(1) H(1) 1.4(1) 1_555 1_555 no
Si(1') H(1') 1.37(8) 1_555 1_555 no
C(8) H(2) 0.938 1_555 1_555 no
C(8) H(3) 0.950 1_555 1_555 no
C(8) H(4) 0.952 1_555 1_555 no
C(8') H(2') 0.934 1_555 1_555 no
C(8') H(3') 0.961 1_555 1_555 no
C(8') H(4') 0.939 1_555 1_555 no
C(9) H(5) 0.955 1_555 1_555 no
C(9) H(6) 0.954 1_555 1_555 no
C(9) H(7) 0.933 1_555 1_555 no
C(9') H(5') 0.954 1_555 1_555 no
C(9') H(6') 0.912 1_555 1_555 no
C(9') H(7') 0.964 1_555 1_555 no
C(10) H(8) 0.950 1_555 1_555 no
C(10) H(9) 0.939 1_555 1_555 no
C(10) H(10) 0.957 1_555 1_555 no
C(10') H(8') 0.945 1_555 1_555 no
C(10') H(9') 0.930 1_555 1_555 no
C(10') H(10') 0.953 1_555 1_555 no
C(11) H(11) 0.936 1_555 1_555 no
C(11) H(12) 0.952 1_555 1_555 no
C(11) H(13) 0.950 1_555 1_555 no
C(11') H(11') 0.924 1_555 1_555 no
C(11') H(12') 0.961 1_555 1_555 no
C(11') H(13') 0.966 1_555 1_555 no
C(12) H(14) 0.956 1_555 1_555 no
C(12) H(15) 0.934 1_555 1_555 no
C(12) H(16) 0.947 1_555 1_555 no
C(12') H(14') 0.977 1_555 1_555 no
C(12') H(15') 0.934 1_555 1_555 no
C(12') H(16') 0.923 1_555 1_555 no
C(14) H(17) 0.953 1_555 1_555 no
C(14') H(17') 0.951 1_555 1_555 no
C(15) H(18) 0.953 1_555 1_555 no
C(15') H(18') 0.949 1_555 1_555 no
C(16) H(19) 0.948 1_555 1_555 no
C(16') H(19') 0.950 1_555 1_555 no
C(17) H(20) 0.951 1_555 1_555 no
C(17') H(20') 0.949 1_555 1_555 no
C(18) H(21) 0.953 1_555 1_555 no
C(18') H(21') 0.954 1_555 1_555 no
C(20) H(22) 0.950 1_555 1_555 no
C(20') H(22') 0.951 1_555 1_555 no
C(21) H(23) 0.951 1_555 1_555 no
C(21') H(23') 0.952 1_555 1_555 no
C(22) H(24) 0.949 1_555 1_555 no
C(22') H(24') 0.952 1_555 1_555 no
C(23) H(25) 0.952 1_555 1_555 no
C(23') H(25') 0.950 1_555 1_555 no
C(24) H(26) 0.952 1_555 1_555 no
C(24') H(26') 0.951 1_555 1_555 no
C(25) H(27) 0.954 1_555 1_555 no
C(25') H(27') 0.949 1_555 1_555 no
C(26) H(28) 0.953 1_555 1_555 no
C(26') H(28') 0.950 1_555 1_555 no
C(27) H(29) 0.948 1_555 1_555 no
C(27') H(29') 0.949 1_555 1_555 no
C(28) H(30) 0.951 1_555 1_555 no
C(28') H(30') 0.949 1_555 1_555 no
C(29) H(31) 0.957 1_555 1_555 no
C(29') H(31') 0.951 1_555 1_555 no
